data_7245936
loop_
_publ_author_name
'Liu, Zhiqing'
'Wu, Ying'
'Zhong, Yuan-Hui'
'Chung, Lai-Hon'
'Liao, Wei-Ming'
'Yang, Xianghua'
'He, Jun'

_publ_section_title
;
 Elucidating phase transformation of Eu-based metal organic framework with
 intermediate isolation and theoretical calculations
;
_journal_issue 3
_journal_name_full CrystEngComm
_journal_page_first 347
_journal_page_last 351
_journal_paper_doi 10.1039/D2CE01466A
_journal_volume 25
_journal_year 2023
_chemical_formula_moiety 'C22 H14 Eu2 F4 N2 O10 S4'
_chemical_formula_sum 'C22 H14 Eu2 F4 N2 O10 S4'
_chemical_formula_weight 974.51
_space_group_crystal_system triclinic
_space_group_IT_number 2
_space_group_name_Hall '-P 1'
_space_group_name_H-M_alt 'P -1'
_atom_sites_solution_hydrogens geom
_audit_block_doi 10.5517/ccdc.csd.cc2d4frr
_audit_creation_date 2022-09-22
_audit_creation_method
;
Olex2 1.5
(compiled 2021.08.20 svn.r13c46975 for OlexSys, GUI svn.r6396)
;
_audit_update_record
;
2022-09-22 deposited with the CCDC.	2022-11-29 downloaded from the CCDC.
;
_cell_angle_alpha 106.078(2)
_cell_angle_beta 94.529(2)
_cell_angle_gamma 92.030(2)
_cell_formula_units_Z 1
_cell_length_a 9.4105(14)
_cell_length_b 9.5147(14)
_cell_length_c 9.8831(15)
_cell_measurement_reflns_used 5091
_cell_measurement_temperature 296.15
_cell_measurement_theta_max 27.76
_cell_measurement_theta_min 2.63
_cell_volume 846.1(2)
_computing_molecular_graphics 'Olex2 1.5 (Dolomanov et al., 2009)'
_computing_publication_material 'Olex2 1.5 (Dolomanov et al., 2009)'
_computing_structure_refinement 'SHELXL 2018/3 (Sheldrick, 2015)'
_computing_structure_solution 'SHELXT 2014/5 (Sheldrick, 2014)'
_diffrn_ambient_temperature 296.15
_diffrn_measured_fraction_theta_full 0.991
_diffrn_measured_fraction_theta_max 0.905
_diffrn_measurement_device_type 'Bruker APEX-II CCD'
_diffrn_measurement_method '\f and \w scans'
_diffrn_radiation_monochromator graphite
_diffrn_radiation_type MoK\a
_diffrn_radiation_wavelength 0.71073
_diffrn_reflns_av_R_equivalents 0.0304
_diffrn_reflns_av_unetI/netI 0.0471
_diffrn_reflns_Laue_measured_fraction_full 0.991
_diffrn_reflns_Laue_measured_fraction_max 0.905
_diffrn_reflns_limit_h_max 12
_diffrn_reflns_limit_h_min -12
_diffrn_reflns_limit_k_max 12
_diffrn_reflns_limit_k_min -12
_diffrn_reflns_limit_l_max 12
_diffrn_reflns_limit_l_min -12
_diffrn_reflns_number 6768
_diffrn_reflns_point_group_measured_fraction_full 0.991
_diffrn_reflns_point_group_measured_fraction_max 0.905
_diffrn_reflns_theta_full 25.242
_diffrn_reflns_theta_max 27.771
_diffrn_reflns_theta_min 2.916
_diffrn_source_current 30.0
_diffrn_source_power 1.5
_diffrn_source_voltage 50.0
_diffrn_standards_number 0
_exptl_absorpt_coefficient_mu 3.990
_exptl_absorpt_correction_type none
_exptl_crystal_colour orange
_exptl_crystal_colour_primary orange
_exptl_crystal_density_diffrn 1.912
_exptl_crystal_description block
_exptl_crystal_F_000 466
_exptl_crystal_size_max 0.3
_exptl_crystal_size_mid 0.28
_exptl_crystal_size_min 0.26
_refine_diff_density_max 1.492
_refine_diff_density_min -1.192
_refine_diff_density_rms 0.139
_refine_ls_extinction_method none
_refine_ls_goodness_of_fit_ref 1.042
_refine_ls_hydrogen_treatment constr
_refine_ls_matrix_type full
_refine_ls_number_parameters 201
_refine_ls_number_reflns 3619
_refine_ls_number_restraints 0
_refine_ls_restrained_S_all 1.042
_refine_ls_R_factor_all 0.0270
_refine_ls_R_factor_gt 0.0254
_refine_ls_shift/su_max 0.002
_refine_ls_shift/su_mean 0.000
_refine_ls_structure_factor_coef Fsqd
_refine_ls_weighting_details 'w=1/[\s^2^(Fo^2^)+(0.0300P)^2^+0.4937P] where P=(Fo^2^+2Fc^2^)/3'
_refine_ls_weighting_scheme calc
_refine_ls_wR_factor_gt 0.0650
_refine_ls_wR_factor_ref 0.0658
_reflns_Friedel_coverage 0.000
_reflns_number_gt 3422
_reflns_number_total 3619
_reflns_threshold_expression 'I > 2\s(I)'
_cod_data_source_file d2ce01466a2.cif
_cod_data_source_block 12_sq
_cod_depositor_comments 'Adding full bibliography for 7245936--7245937.cif.'
_cod_database_code 7245936
_shelx_shelxl_version_number 2018/3
_shelx_space_group_comment
;
The symmetry employed for this shelxl refinement is uniquely defined
by the following loop, which should always be used as a source of
symmetry information in preference to the above space-group names.
They are only intended as comments.
;
_shelx_estimated_absorpt_t_max 0.424
_shelx_estimated_absorpt_t_min 0.381
_olex2_refinement_description
;
1. Fixed Uiso
 At 1.2 times of:
  All C(H) groups
 At 1.5 times of:
  All C(H,H,H) groups
2.a Aromatic/amide H refined with riding coordinates:
 C9(H9)
2.b Idealised Me refined as rotating group:
 C10(H10A,H10B,H10C), C11(H11A,H11B,H11C)
;
_olex2_submission_special_instructions 'No special instructions were received'

loop_
_space_group_symop_operation_xyz
'x, y, z'
'-x, -y, -z'

loop_
_atom_site_label
_atom_site_type_symbol
_atom_site_fract_x
_atom_site_fract_y
_atom_site_fract_z
_atom_site_U_iso_or_equiv
_atom_site_adp_type
_atom_site_occupancy
_atom_site_site_symmetry_order
_atom_site_calc_flag
_atom_site_refinement_flags_posn
_atom_site_refinement_flags_adp
_atom_site_refinement_flags_occupancy
_atom_site_disorder_assembly
_atom_site_disorder_group
Eu1 Eu 0.72177(2) 0.55348(2) 0.47797(2) 0.01248(7) Uani 1 1 d . . . . .
S1 S 0.81589(10) 0.71986(10) 0.29680(10) 0.0255(2) Uani 1 1 d . . . . .
S2 S 0.31128(9) 0.65092(9) -0.19948(9) 0.01794(18) Uani 1 1 d . . . . .
F1 F 0.2512(2) 0.6176(2) 0.0797(2) 0.0254(5) Uani 1 1 d . . . . .
F2 F 0.8026(3) 1.0347(3) 0.2988(3) 0.0386(6) Uani 1 1 d . . . . .
O1 O 1.1717(2) 0.6656(3) 0.5140(3) 0.0219(5) Uani 1 1 d . . . . .
O2 O 0.9513(2) 0.6478(3) 0.5790(3) 0.0201(5) Uani 1 1 d . . . . .
O3 O 0.4720(2) 0.5463(3) 0.3844(3) 0.0195(5) Uani 1 1 d . . . . .
O4 O 0.2734(3) 0.4378(3) 0.2649(3) 0.0266(6) Uani 1 1 d . . . . .
O5 O 0.6482(3) 0.7873(3) 0.5928(3) 0.0364(7) Uani 1 1 d . . . . .
N00B N 0.5759(4) 1.0046(4) 0.7196(4) 0.0333(8) Uani 1 1 d . . . . .
C1 C 1.0503(3) 0.7135(3) 0.5372(4) 0.0158(7) Uani 1 1 d . . . . .
C2 C 1.0219(3) 0.8610(4) 0.5156(4) 0.0175(7) Uani 1 1 d . . . . .
C3 C 0.9165(4) 0.8731(4) 0.4109(4) 0.0179(7) Uani 1 1 d . . . . .
C4 C 0.9001(4) 1.0145(4) 0.4004(4) 0.0202(7) Uani 1 1 d . . . . .
C5 C 0.4144(3) 0.5627(4) -0.0945(4) 0.0155(7) Uani 1 1 d . . . . .
C6 C 0.3751(3) 0.5558(4) 0.0364(4) 0.0172(7) Uani 1 1 d . . . . .
C7 C 0.4539(3) 0.4977(4) 0.1302(4) 0.0156(6) Uani 1 1 d . . . . .
C8 C 0.3961(3) 0.4945(4) 0.2671(4) 0.0166(7) Uani 1 1 d . . . . .
C9 C 0.5831(4) 0.8620(4) 0.6868(5) 0.0350(10) Uani 1 1 d . . . . .
H9 H 0.534258 0.812998 0.740054 0.042 Uiso 1 1 calc R U . . .
C10 C 0.6418(9) 1.0919(7) 0.6380(8) 0.081(2) Uani 1 1 d . . . . .
H10A H 0.731777 1.136063 0.686540 0.121 Uiso 1 1 calc R U . . .
H10B H 0.580048 1.167192 0.627817 0.121 Uiso 1 1 calc R U . . .
H10C H 0.657019 1.029858 0.546269 0.121 Uiso 1 1 calc R U . . .
C11 C 0.4998(5) 1.0816(6) 0.8393(6) 0.0505(13) Uani 1 1 d . . . . .
H11A H 0.446808 1.011545 0.872290 0.076 Uiso 1 1 calc R U . . .
H11B H 0.435367 1.145758 0.809916 0.076 Uiso 1 1 calc R U . . .
H11C H 0.567334 1.137944 0.914239 0.076 Uiso 1 1 calc R U . . .

loop_
_atom_site_aniso_label
_atom_site_aniso_U_11
_atom_site_aniso_U_22
_atom_site_aniso_U_33
_atom_site_aniso_U_23
_atom_site_aniso_U_13
_atom_site_aniso_U_12
Eu1 0.01246(10) 0.01391(10) 0.01165(10) 0.00454(7) 0.00073(6) 0.00153(6)
S1 0.0360(5) 0.0197(4) 0.0201(5) 0.0090(4) -0.0080(4) -0.0104(4)
S2 0.0193(4) 0.0209(4) 0.0148(4) 0.0067(3) 0.0005(3) 0.0048(3)
F1 0.0185(10) 0.0416(13) 0.0206(11) 0.0131(10) 0.0075(8) 0.0128(9)
F2 0.0417(13) 0.0254(12) 0.0475(16) 0.0185(12) -0.0286(12) -0.0072(10)
O1 0.0155(11) 0.0172(12) 0.0341(16) 0.0087(11) 0.0029(10) 0.0048(9)
O2 0.0206(12) 0.0189(12) 0.0232(14) 0.0111(11) -0.0008(10) -0.0034(9)
O3 0.0159(11) 0.0328(14) 0.0111(12) 0.0087(11) -0.0004(9) 0.0014(10)
O4 0.0172(12) 0.0476(17) 0.0172(14) 0.0138(13) 0.0004(10) -0.0050(11)
O5 0.0427(17) 0.0257(15) 0.0367(18) -0.0005(14) 0.0082(14) 0.0135(13)
N00B 0.0358(19) 0.0198(16) 0.041(2) 0.0017(16) 0.0051(16) 0.0068(13)
C1 0.0159(15) 0.0125(15) 0.0170(17) 0.0027(13) -0.0042(13) -0.0011(12)
C2 0.0132(15) 0.0160(16) 0.0240(19) 0.0070(14) 0.0011(13) 0.0009(12)
C3 0.0184(16) 0.0177(16) 0.0189(18) 0.0084(14) 0.0000(13) -0.0019(12)
C4 0.0176(16) 0.0197(17) 0.0241(19) 0.0100(15) -0.0061(14) -0.0001(13)
C5 0.0167(15) 0.0170(16) 0.0124(17) 0.0045(13) -0.0014(12) -0.0007(12)
C6 0.0151(15) 0.0207(17) 0.0154(17) 0.0038(14) 0.0025(13) 0.0026(12)
C7 0.0141(15) 0.0208(16) 0.0119(16) 0.0050(14) 0.0004(12) 0.0009(12)
C8 0.0162(15) 0.0217(17) 0.0146(17) 0.0082(14) 0.0035(13) 0.0071(12)
C9 0.034(2) 0.028(2) 0.041(3) 0.006(2) 0.0022(19) -0.0016(17)
C10 0.135(7) 0.044(3) 0.066(5) 0.014(3) 0.038(4) -0.003(4)
C11 0.046(3) 0.045(3) 0.050(3) -0.003(3) 0.006(2) 0.003(2)

loop_
_atom_type_symbol
_atom_type_description
_atom_type_scat_dispersion_real
_atom_type_scat_dispersion_imag
_atom_type_scat_source
C C 0.0033 0.0016 'International Tables Vol C Tables 4.2.6.8 and 6.1.1.4'
H H 0.0000 0.0000 'International Tables Vol C Tables 4.2.6.8 and 6.1.1.4'
Eu Eu -0.1578 3.6682 'International Tables Vol C Tables 4.2.6.8 and 6.1.1.4'
F F 0.0171 0.0103 'International Tables Vol C Tables 4.2.6.8 and 6.1.1.4'
N N 0.0061 0.0033 'International Tables Vol C Tables 4.2.6.8 and 6.1.1.4'
O O 0.0106 0.0060 'International Tables Vol C Tables 4.2.6.8 and 6.1.1.4'
S S 0.1246 0.1234 'International Tables Vol C Tables 4.2.6.8 and 6.1.1.4'

loop_
_geom_angle_atom_site_label_1
_geom_angle_atom_site_label_2
_geom_angle_atom_site_label_3
_geom_angle
_geom_angle_site_symmetry_1
_geom_angle_site_symmetry_3
_geom_angle_publ_flag
S1 Eu1 Eu1 124.96(2) . 2_666 ?
S1 Eu1 S2 75.68(3) . 2_665 ?
S1 Eu1 C8 156.37(7) . 2_666 ?
S2 Eu1 Eu1 88.433(18) 2_665 2_666 ?
S2 Eu1 C8 125.33(7) 2_665 2_666 ?
O1 Eu1 Eu1 101.43(6) 2_766 2_666 ?
O1 Eu1 S1 120.88(7) 2_766 . ?
O1 Eu1 S2 70.77(7) 2_766 2_665 ?
O1 Eu1 O3 82.05(8) 2_766 2_666 ?
O1 Eu1 O3 120.12(8) 2_766 . ?
O1 Eu1 O4 77.01(9) 2_766 2_666 ?
O1 Eu1 C8 79.79(9) 2_766 2_666 ?
O2 Eu1 Eu1 150.42(6) . 2_666 ?
O2 Eu1 S1 75.86(6) . . ?
O2 Eu1 S2 119.13(7) . 2_665 ?
O2 Eu1 O1 79.97(8) . 2_766 ?
O2 Eu1 O3 123.83(8) . 2_666 ?
O2 Eu1 O3 159.91(9) . . ?
O2 Eu1 O4 74.16(8) . 2_666 ?
O2 Eu1 O5 85.33(10) . . ?
O2 Eu1 C8 98.79(9) . 2_666 ?
O3 Eu1 Eu1 33.16(6) . 2_666 ?
O3 Eu1 Eu1 30.26(5) 2_666 2_666 ?
O3 Eu1 S1 92.42(6) . . ?
O3 Eu1 S1 153.92(6) 2_666 . ?
O3 Eu1 S2 72.16(6) . 2_665 ?
O3 Eu1 S2 103.74(6) 2_666 2_665 ?
O3 Eu1 O3 63.42(9) . 2_666 ?
O3 Eu1 O4 108.07(8) . 2_666 ?
O3 Eu1 C8 85.38(8) . 2_666 ?
O3 Eu1 C8 25.39(8) 2_666 2_666 ?
O4 Eu1 Eu1 77.38(5) 2_666 2_666 ?
O4 Eu1 S1 141.28(6) 2_666 . ?
O4 Eu1 S2 141.31(7) 2_666 2_665 ?
O4 Eu1 O3 49.98(7) 2_666 2_666 ?
O4 Eu1 C8 24.66(8) 2_666 2_666 ?
O5 Eu1 Eu1 79.45(7) . 2_666 ?
O5 Eu1 S1 79.13(8) . . ?
O5 Eu1 S2 138.33(8) . 2_665 ?
O5 Eu1 O1 150.61(11) . 2_766 ?
O5 Eu1 O3 85.31(10) . 2_666 ?
O5 Eu1 O3 76.35(9) . . ?
O5 Eu1 O4 74.54(11) . 2_666 ?
O5 Eu1 C8 77.48(10) . 2_666 ?
C8 Eu1 Eu1 53.28(6) 2_666 2_666 ?
C3 S1 Eu1 105.02(12) . . ?
C5 S2 Eu1 104.96(11) . 2_665 ?
C1 O1 Eu1 134.0(2) . 2_766 ?
C1 O2 Eu1 132.9(2) . . ?
Eu1 O3 Eu1 116.58(9) . 2_666 ?
C8 O3 Eu1 91.22(19) . 2_666 ?
C8 O3 Eu1 138.2(2) . . ?
C8 O4 Eu1 98.5(2) . 2_666 ?
C9 O5 Eu1 147.6(3) . . ?
C9 N00B C10 121.6(4) . . ?
C9 N00B C11 120.6(4) . . ?
C10 N00B C11 117.8(4) . . ?
O1 C1 O2 124.8(3) . . ?
O1 C1 C2 117.6(3) . . ?
O2 C1 C2 117.6(3) . . ?
C3 C2 C1 120.3(3) . . ?
C4 C2 C1 119.9(3) 2_776 . ?
C4 C2 C3 119.9(3) 2_776 . ?
C2 C3 S1 122.7(3) . . ?
C4 C3 S1 122.1(3) . . ?
C4 C3 C2 115.2(3) . . ?
F2 C4 C2 116.3(3) . 2_776 ?
F2 C4 C3 118.7(3) . . ?
C2 C4 C3 125.0(3) 2_776 . ?
C6 C5 S2 121.5(3) . . ?
C6 C5 C7 114.6(3) . 2_665 ?
C7 C5 S2 123.8(3) 2_665 . ?
F1 C6 C5 117.5(3) . . ?
F1 C6 C7 116.8(3) . . ?
C7 C6 C5 125.6(3) . . ?
C5 C7 C8 120.4(3) 2_665 . ?
C6 C7 C5 119.8(3) . 2_665 ?
C6 C7 C8 119.8(3) . . ?
O3 C8 Eu1 63.39(18) . 2_666 ?
O3 C8 C7 120.5(3) . . ?
O4 C8 Eu1 56.88(18) . 2_666 ?
O4 C8 O3 120.0(3) . . ?
O4 C8 C7 119.5(3) . . ?
C7 C8 Eu1 172.6(2) . 2_666 ?
O5 C9 N00B 126.2(4) . . ?
O5 C9 H9 116.9 . . ?
N00B C9 H9 116.9 . . ?
N00B C10 H10A 109.5 . . ?
N00B C10 H10B 109.5 . . ?
N00B C10 H10C 109.5 . . ?
H10A C10 H10B 109.5 . . ?
H10A C10 H10C 109.5 . . ?
H10B C10 H10C 109.5 . . ?
N00B C11 H11A 109.5 . . ?
N00B C11 H11B 109.5 . . ?
N00B C11 H11C 109.5 . . ?
H11A C11 H11B 109.5 . . ?
H11A C11 H11C 109.5 . . ?
H11B C11 H11C 109.5 . . ?

loop_
_geom_bond_atom_site_label_1
_geom_bond_atom_site_label_2
_geom_bond_distance
_geom_bond_site_symmetry_2
_geom_bond_publ_flag
Eu1 Eu1 4.3449(7) 2_666 ?
Eu1 S1 2.8667(10) . ?
Eu1 S2 2.8830(9) 2_665 ?
Eu1 O1 2.363(2) 2_766 ?
Eu1 O2 2.344(2) . ?
Eu1 O3 2.657(2) 2_666 ?
Eu1 O3 2.449(2) . ?
Eu1 O4 2.516(3) 2_666 ?
Eu1 O5 2.356(3) . ?
Eu1 C8 2.971(3) 2_666 ?
S1 C3 1.766(3) . ?
S2 C5 1.761(3) . ?
F1 C6 1.370(4) . ?
F2 C4 1.364(4) . ?
O1 C1 1.260(4) . ?
O2 C1 1.261(4) . ?
O3 C8 1.275(4) . ?
O4 C8 1.253(4) . ?
O5 C9 1.224(5) . ?
N00B C9 1.310(5) . ?
N00B C10 1.462(7) . ?
N00B C11 1.463(6) . ?
C1 C2 1.506(4) . ?
C2 C3 1.408(5) . ?
C2 C4 1.389(5) 2_776 ?
C3 C4 1.390(5) . ?
C5 C6 1.391(5) . ?
C5 C7 1.414(5) 2_665 ?
C6 C7 1.385(5) . ?
C7 C8 1.505(5) . ?
C9 H9 0.9300 . ?
C10 H10A 0.9600 . ?
C10 H10B 0.9600 . ?
C10 H10C 0.9600 . ?
C11 H11A 0.9600 . ?
C11 H11B 0.9600 . ?
C11 H11C 0.9600 . ?

loop_
_geom_torsion_atom_site_label_1
_geom_torsion_atom_site_label_2
_geom_torsion_atom_site_label_3
_geom_torsion_atom_site_label_4
_geom_torsion
_geom_torsion_site_symmetry_1
_geom_torsion_site_symmetry_2
_geom_torsion_site_symmetry_3
_geom_torsion_site_symmetry_4
_geom_torsion_publ_flag
Eu1 S1 C3 C2 47.4(3) . . . . ?
Eu1 S1 C3 C4 -134.7(3) . . . . ?
Eu1 S2 C5 C6 -131.9(3) 2_665 . . . ?
Eu1 S2 C5 C7 52.3(3) 2_665 . . 2_665 ?
Eu1 O1 C1 O2 2.8(6) 2_766 . . . ?
Eu1 O1 C1 C2 -178.1(2) 2_766 . . . ?
Eu1 O2 C1 O1 -117.3(3) . . . . ?
Eu1 O2 C1 C2 63.6(4) . . . . ?
Eu1 O3 C8 Eu1 134.0(3) . . . 2_666 ?
Eu1 O3 C8 O4 5.8(3) 2_666 . . . ?
Eu1 O3 C8 O4 139.8(3) . . . . ?
Eu1 O3 C8 C7 -172.9(3) 2_666 . . . ?
Eu1 O3 C8 C7 -38.9(5) . . . . ?
Eu1 O4 C8 O3 -6.2(3) 2_666 . . . ?
Eu1 O4 C8 C7 172.5(3) 2_666 . . . ?
Eu1 O5 C9 N00B 175.8(3) . . . . ?
S1 C3 C4 F2 0.2(5) . . . . ?
S1 C3 C4 C2 -178.4(3) . . . 2_776 ?
S2 C5 C6 F1 1.4(4) . . . . ?
S2 C5 C6 C7 -175.5(3) . . . . ?
F1 C6 C7 C5 -177.6(3) . . . 2_665 ?
F1 C6 C7 C8 4.6(5) . . . . ?
O1 C1 C2 C3 116.4(4) . . . . ?
O1 C1 C2 C4 -63.7(5) . . . 2_776 ?
O2 C1 C2 C3 -64.5(5) . . . . ?
O2 C1 C2 C4 115.4(4) . . . 2_776 ?
C1 C2 C3 S1 -1.8(5) . . . . ?
C1 C2 C3 C4 -179.8(3) . . . . ?
C2 C3 C4 F2 178.2(3) . . . . ?
C2 C3 C4 C2 -0.4(6) . . . 2_776 ?
C4 C2 C3 S1 178.3(3) 2_776 . . . ?
C4 C2 C3 C4 0.3(6) 2_776 . . . ?
C5 C6 C7 C5 -0.7(6) . . . 2_665 ?
C5 C6 C7 C8 -178.5(3) . . . . ?
C5 C7 C8 O3 53.9(5) 2_665 . . . ?
C5 C7 C8 O4 -124.8(3) 2_665 . . . ?
C6 C7 C8 O3 -128.3(3) . . . . ?
C6 C7 C8 O4 53.0(5) . . . . ?
C7 C5 C6 F1 177.6(3) 2_665 . . . ?
C7 C5 C6 C7 0.7(6) 2_665 . . . ?
C10 N00B C9 O5 3.5(8) . . . . ?
C11 N00B C9 O5 -177.0(4) . . . . ?
